data_2222179
loop_
_publ_author_name
'Chen, Feng-Zheng'
'Xiang, Qing-Xiang'
'Zhang, Yuan-Qin'
'Xiong, Jun-Ru'

_publ_section_title
;(1\b,2\a,3\a,7\a,11\a,13\b)-1,3,7,11-Tetraacetoxy-2,13-bis(benzyloxy)-21-methyl-19,21-secohetisan-19-al
 hemihydrate
;
_journal_coeditor_code XU2510
_journal_issue 6
_journal_name_full 'Acta Crystallographica Section E'
_journal_page_first o1432
_journal_paper_doi 10.1107/S1600536809018315
_journal_volume 65
_journal_year 2009
_chemical_formula_iupac 'C43 H46 N O13, 0.5H2 O'
_chemical_formula_moiety 'C43 H46 N O13, 0.5(H2 O)'
_chemical_formula_sum 'C43 H47 N O13.5'
_chemical_formula_weight 793.82
_chemical_name_systematic
;
(1\b,2\a,3\a,7\a,11\a,13\b)-1,3,7,11-Tetraacetoxy-2,13-bis(benzyloxy)-
21-dimethyl-19,21-secohetisan-19-al hemihydrate
;
_space_group_IT_number 19
_symmetry_cell_setting orthorhombic
_symmetry_space_group_name_Hall 'P 2ac 2ab'
_symmetry_space_group_name_H-M 'P 21 21 21'
_atom_sites_solution_hydrogens geom
_atom_sites_solution_primary direct
_atom_sites_solution_secondary difmap
_audit_creation_method SHELXL-97
_cell_angle_alpha 90.00
_cell_angle_beta 90.00
_cell_angle_gamma 90.00
_cell_formula_units_Z 4
_cell_length_a 11.517(3)
_cell_length_b 18.045(4)
_cell_length_c 19.241(4)
_cell_measurement_reflns_used 36
_cell_measurement_temperature 292(2)
_cell_measurement_theta_max 9.56
_cell_measurement_theta_min 4.59
_cell_volume 3998.7(16)
_computing_cell_refinement 'DIFRAC (Gabe & White, 1993)'
_computing_data_collection 'DIFRAC (Gabe & White, 1993)'
_computing_data_reduction 'NRCVAX (Gabe <i>et al.</i>,  1989)'
_computing_molecular_graphics 'ORTEP-3 for Windows (Farrugia, 1997)'
_computing_publication_material 'WinGX (Farrugia, 1999)'
_computing_structure_refinement 'SHELXL97 (Sheldrick, 2008)'
_computing_structure_solution 'SHELXS97 (Sheldrick, 2008)'
_diffrn_ambient_temperature 292(2)
_diffrn_measured_fraction_theta_full 0.987
_diffrn_measured_fraction_theta_max 0.987
_diffrn_measurement_device_type 'Enraf--Nonius CAD-4'
_diffrn_measurement_method \w/2\q
_diffrn_radiation_monochromator graphite
_diffrn_radiation_source 'fine-focus sealed tube'
_diffrn_radiation_type MoK\a
_diffrn_radiation_wavelength 0.71073
_diffrn_reflns_av_R_equivalents 0.0074
_diffrn_reflns_av_sigmaI/netI 0.0633
_diffrn_reflns_limit_h_max 13
_diffrn_reflns_limit_h_min -3
_diffrn_reflns_limit_k_max 21
_diffrn_reflns_limit_k_min -8
_diffrn_reflns_limit_l_max 23
_diffrn_reflns_limit_l_min -4
_diffrn_reflns_number 4333
_diffrn_reflns_theta_full 25.48
_diffrn_reflns_theta_max 25.48
_diffrn_reflns_theta_min 1.55
_diffrn_standards_decay_% 1.963
_diffrn_standards_interval_count 250
_diffrn_standards_number 3
_exptl_absorpt_coefficient_mu 0.098
_exptl_absorpt_correction_type none
_exptl_crystal_colour colourless
_exptl_crystal_density_diffrn 1.319
_exptl_crystal_density_method 'not measured'
_exptl_crystal_description block
_exptl_crystal_F_000 1680
_exptl_crystal_size_max 0.52
_exptl_crystal_size_mid 0.46
_exptl_crystal_size_min 0.42
_refine_diff_density_max 0.209
_refine_diff_density_min -0.241
_refine_ls_extinction_method none
_refine_ls_goodness_of_fit_ref 0.996
_refine_ls_hydrogen_treatment constr
_refine_ls_matrix_type full
_refine_ls_number_parameters 530
_refine_ls_number_reflns 4092
_refine_ls_number_restraints 0
_refine_ls_restrained_S_all 0.996
_refine_ls_R_factor_all 0.1332
_refine_ls_R_factor_gt 0.0522
_refine_ls_shift/su_max 0.001
_refine_ls_shift/su_mean 0.000
_refine_ls_structure_factor_coef Fsqd
_refine_ls_weighting_details 'calc w=1/[\s^2^(Fo^2^)+(0.0817P)^2^] where P=(Fo^2^+2Fc^2^)/3'
_refine_ls_weighting_scheme calc
_refine_ls_wR_factor_gt 0.1267
_refine_ls_wR_factor_ref 0.1501
_reflns_number_gt 2220
_reflns_number_total 4092
_reflns_threshold_expression I>2\s(I)
_cod_data_source_file xu2510.cif
_cod_data_source_block I
_cod_depositor_comments
;
The following automatic conversions were performed:
'_symmetry_cell_setting' value 'Orthorhombic' changed to 'orthorhombic'
according to '/home/saulius/struct/CIF-dictionaries/cif_core.dic'
dictionary named 'cif_core.dic' version 2.4.1 from 2010-06-29.

Automatic conversion script
Id: cif_fix_enum 1527 2010-12-29 10:47:43Z saulius 

The following automatic conversions were performed:

'_symmetry_cell_setting' value 'Orthorhombic' changed to
'orthorhombic' according to
/home/saulius/struct/CIF-dictionaries/cif_core.dic dictionary named
'cif_core.dic' version 2.4.1 from 2010-06-29.

Automatic conversion script
Id: cif_fix_values 1715 2011-07-08 13:25:40Z adriana 
;
_cod_original_formula_sum 'C43 H47 N O13.50'
_cod_database_code 2222179
_cod_database_fobs_code 2222179

loop_
_symmetry_equiv_pos_as_xyz
'x, y, z'
'x+1/2, -y+1/2, -z'
'-x, y+1/2, -z+1/2'
'-x+1/2, -y, z+1/2'

loop_
_atom_site_type_symbol
_atom_site_label
_atom_site_fract_x
_atom_site_fract_y
_atom_site_fract_z
_atom_site_U_iso_or_equiv
_atom_site_adp_type
_atom_site_calc_flag
_atom_site_refinement_flags
_atom_site_occupancy
_atom_site_disorder_assembly
_atom_site_disorder_group
N N1 0.8109(4) 0.4658(2) 0.2072(2) 0.0424(10) Uani d . 1 . .
O O1 0.4566(3) 0.41227(19) 0.30263(17) 0.0473(9) Uani d . 1 . .
O O2 0.3551(4) 0.3061(3) 0.3012(3) 0.0824(13) Uani d . 1 . .
O O3 0.6957(3) 0.29181(18) 0.25073(15) 0.0438(8) Uani d . 1 . .
O O4 0.6532(5) 0.1788(2) 0.2904(3) 0.109(2) Uani d . 1 . .
O O5 0.7455(3) 0.3093(2) 0.39340(16) 0.0563(10) Uani d . 1 . .
O O6 0.6180(7) 0.2970(4) 0.4783(3) 0.137(3) Uani d . 1 . .
O O7 0.9560(4) 0.4295(2) 0.3264(2) 0.0677(12) Uani d . 1 . .
O O8 0.7968(4) 0.63060(19) 0.16840(17) 0.0547(10) Uani d . 1 . .
O O9 0.8387(5) 0.6961(2) 0.2649(2) 0.0863(16) Uani d . 1 . .
O O10 0.3615(3) 0.4339(2) 0.16916(18) 0.0506(9) Uani d . 1 . .
O O11 0.2044(4) 0.4848(3) 0.1230(3) 0.0971(16) Uani d . 1 . .
O O12 0.5520(3) 0.38202(18) 0.07900(15) 0.0492(10) Uani d . 1 . .
O O13 0.7089(5) 0.3518(2) 0.0167(2) 0.0816(14) Uani d . 1 . .
O O1W 0.4527(15) 0.4368(6) 0.5068(7) 0.157(5) Uani d P 0.50 . .
H H1A 0.3997 0.4441 0.5398 0.236 Uiso d PR 0.50 . .
H H1B 0.5077 0.4021 0.5148 0.236 Uiso d PR 0.50 . .
C C1 0.5433(4) 0.3818(3) 0.2552(2) 0.0405(12) Uani d . 1 . .
H H1 0.5055 0.3574 0.2157 0.049 Uiso calc R 1 . .
C C2 0.6125(5) 0.3258(3) 0.2978(2) 0.0438(13) Uani d . 1 . .
H H2 0.5599 0.2876 0.3158 0.053 Uiso calc R 1 . .
C C3 0.6726(5) 0.3642(3) 0.3580(2) 0.0490(15) Uani d . 1 . .
H H3 0.6127 0.3804 0.3908 0.059 Uiso calc R 1 . .
C C4 0.7491(5) 0.4309(3) 0.3412(2) 0.0468(14) Uani d . 1 . .
C C5 0.6813(5) 0.4848(3) 0.2924(2) 0.0418(13) Uani d . 1 . .
H H5 0.6320 0.5182 0.3197 0.050 Uiso calc R 1 . .
C C6 0.7700(5) 0.5288(3) 0.2504(2) 0.0494(14) Uani d . 1 . .
H H6 0.8321 0.5487 0.2799 0.059 Uiso calc R 1 . .
C C7 0.7118(5) 0.5894(3) 0.2074(2) 0.0459(13) Uani d . 1 . .
H H7 0.6728 0.6236 0.2393 0.055 Uiso calc R 1 . .
C C8 0.6210(5) 0.5581(3) 0.1574(2) 0.0406(12) Uani d . 1 . .
C C9 0.5323(4) 0.5144(3) 0.2020(2) 0.0397(12) Uani d . 1 . .
H H9 0.5078 0.5457 0.2409 0.048 Uiso calc R 1 . .
C C10 0.6107(4) 0.4495(2) 0.2311(2) 0.0362(12) Uani d . 1 . .
C C11 0.4261(5) 0.5014(3) 0.1534(2) 0.0458(13) Uani d . 1 . .
H H11 0.3729 0.5432 0.1599 0.055 Uiso calc R 1 . .
C C12 0.4632(5) 0.5014(3) 0.0769(2) 0.0465(14) Uani d . 1 . .
H H12 0.4015 0.4816 0.0471 0.056 Uiso calc R 1 . .
C C13 0.5756(5) 0.4594(3) 0.0665(2) 0.0478(14) Uani d . 1 . .
H H13 0.6009 0.4655 0.0182 0.057 Uiso calc R 1 . .
C C14 0.6697(5) 0.4909(3) 0.1149(2) 0.0416(13) Uani d . 1 . .
H H14 0.7379 0.5061 0.0880 0.050 Uiso calc R 1 . .
C C15 0.5672(5) 0.6171(3) 0.1110(3) 0.0489(14) Uani d . 1 . .
H H15A 0.5222 0.6513 0.1391 0.059 Uiso calc R 1 . .
H H15B 0.6280 0.6449 0.0879 0.059 Uiso calc R 1 . .
C C16 0.4908(5) 0.5817(3) 0.0584(2) 0.0507(15) Uani d . 1 . .
C C17 0.4573(6) 0.6101(3) -0.0017(3) 0.0678(17) Uani d . 1 . .
H H17A 0.4830 0.6577 -0.0136 0.102 Uiso calc R 1 . .
H H17B 0.4097 0.5839 -0.0307 0.102 Uiso calc R 1 . .
C C18 0.7737(6) 0.4725(3) 0.4089(2) 0.0660(18) Uani d . 1 . .
H H18A 0.7038 0.4753 0.4360 0.099 Uiso calc R 1 . .
H H18B 0.8004 0.5216 0.3984 0.099 Uiso calc R 1 . .
H H18C 0.8323 0.4466 0.4348 0.099 Uiso calc R 1 . .
C C19 0.8629(5) 0.4042(3) 0.3101(3) 0.0517(15) Uani d . 1 . .
H H19 0.8607 0.3667 0.2771 0.062 Uiso calc R 1 . .
C C20 0.7053(4) 0.4388(3) 0.1735(2) 0.0394(12) Uani d . 1 . .
H H20 0.7120 0.3872 0.1581 0.047 Uiso calc R 1 . .
C C21 0.9154(5) 0.4730(4) 0.1657(3) 0.0621(16) Uani d . 1 . .
H H21A 0.9810 0.4798 0.1958 0.093 Uiso calc R 1 . .
H H21B 0.9081 0.5150 0.1354 0.093 Uiso calc R 1 . .
H H21C 0.9261 0.4290 0.1385 0.093 Uiso calc R 1 . .
C C22 0.3641(6) 0.3712(4) 0.3187(3) 0.0628(17) Uani d . 1 . .
C C23 0.2783(6) 0.4138(4) 0.3600(4) 0.089(2) Uani d . 1 . .
H H23A 0.2664 0.4614 0.3390 0.133 Uiso calc R 1 . .
H H23B 0.3069 0.4202 0.4065 0.133 Uiso calc R 1 . .
H H23C 0.2061 0.3872 0.3613 0.133 Uiso calc R 1 . .
C C24 0.7091(5) 0.2182(3) 0.2527(3) 0.0515(14) Uani d . 1 . .
C C25 0.8001(5) 0.1921(3) 0.2039(3) 0.0517(14) Uani d . 1 . .
C C26 0.8602(6) 0.2382(3) 0.1606(3) 0.0606(16) Uani d . 1 . .
H H26 0.8440 0.2887 0.1613 0.073 Uiso calc R 1 . .
C C27 0.9435(6) 0.2121(4) 0.1162(3) 0.0739(19) Uani d . 1 . .
H H27 0.9840 0.2442 0.0871 0.089 Uiso calc R 1 . .
C C28 0.9662(7) 0.1361(4) 0.1156(4) 0.081(2) Uani d . 1 . .
H H28 1.0205 0.1172 0.0845 0.097 Uiso calc R 1 . .
C C29 0.9110(7) 0.0901(4) 0.1591(4) 0.082(2) Uani d . 1 . .
H H29 0.9305 0.0401 0.1597 0.098 Uiso calc R 1 . .
C C30 0.8267(6) 0.1156(3) 0.2026(4) 0.076(2) Uani d . 1 . .
H H30 0.7867 0.0829 0.2313 0.091 Uiso calc R 1 . .
C C31 0.7080(7) 0.2792(4) 0.4532(4) 0.0745(19) Uani d . 1 . .
C C32 0.7891(7) 0.2250(4) 0.4806(3) 0.092(2) Uani d . 1 . .
H H32A 0.8670 0.2431 0.4752 0.138 Uiso calc R 1 . .
H H32B 0.7807 0.1792 0.4558 0.138 Uiso calc R 1 . .
H H32C 0.7733 0.2169 0.5290 0.138 Uiso calc R 1 . .
C C33 0.8555(6) 0.6848(3) 0.2056(4) 0.0667(18) Uani d . 1 . .
C C34 0.9414(7) 0.7233(4) 0.1601(4) 0.099(2) Uani d . 1 . .
H H34A 0.9086 0.7302 0.1147 0.148 Uiso calc R 1 . .
H H34B 1.0104 0.6937 0.1566 0.148 Uiso calc R 1 . .
H H34C 0.9604 0.7706 0.1798 0.148 Uiso calc R 1 . .
C C35 0.2509(5) 0.4329(3) 0.1512(3) 0.0550(15) Uani d . 1 . .
C C36 0.1945(6) 0.3630(4) 0.1650(4) 0.086(2) Uani d . 1 . .
H H36A 0.2522 0.3250 0.1705 0.130 Uiso calc R 1 . .
H H36B 0.1445 0.3506 0.1268 0.130 Uiso calc R 1 . .
H H36C 0.1494 0.3668 0.2067 0.130 Uiso calc R 1 . .
C C37 0.6245(6) 0.3329(3) 0.0482(3) 0.0553(15) Uani d . 1 . .
C C38 0.5864(6) 0.2548(3) 0.0582(3) 0.0549(16) Uani d . 1 . .
C C39 0.6559(7) 0.2000(3) 0.0315(3) 0.076(2) Uani d . 1 . .
H H39 0.7251 0.2121 0.0093 0.091 Uiso calc R 1 . .
C C40 0.6216(10) 0.1249(4) 0.0379(4) 0.100(3) Uani d . 1 . .
H H40 0.6682 0.0872 0.0204 0.120 Uiso calc R 1 . .
C C41 0.5203(10) 0.1088(5) 0.0698(5) 0.115(3) Uani d . 1 . .
H H41 0.4982 0.0594 0.0738 0.138 Uiso calc R 1 . .
C C42 0.4482(8) 0.1630(4) 0.0966(4) 0.100(2) Uani d . 1 . .
H H42 0.3782 0.1507 0.1178 0.120 Uiso calc R 1 . .
C C43 0.4837(6) 0.2370(3) 0.0908(3) 0.0716(19) Uani d . 1 . .
H H43 0.4374 0.2744 0.1092 0.086 Uiso calc R 1 . .

loop_
_atom_site_aniso_label
_atom_site_aniso_U_11
_atom_site_aniso_U_22
_atom_site_aniso_U_33
_atom_site_aniso_U_12
_atom_site_aniso_U_13
_atom_site_aniso_U_23
N1 0.033(2) 0.046(2) 0.048(2) 0.001(2) -0.006(2) 0.001(2)
O1 0.044(2) 0.052(2) 0.0460(19) 0.003(2) 0.0148(19) 0.0070(17)
O2 0.063(3) 0.079(3) 0.105(3) -0.011(3) 0.009(3) 0.012(3)
O3 0.048(2) 0.0353(19) 0.0476(18) 0.0034(19) 0.0071(18) 0.0019(15)
O4 0.129(5) 0.049(3) 0.149(4) 0.007(3) 0.079(4) 0.026(3)
O5 0.062(3) 0.061(2) 0.0456(19) 0.000(2) -0.010(2) 0.0157(18)
O6 0.158(6) 0.148(6) 0.105(4) 0.059(5) 0.057(4) 0.077(4)
O7 0.058(3) 0.064(3) 0.081(3) -0.003(2) -0.023(2) 0.018(2)
O8 0.061(2) 0.049(2) 0.054(2) -0.010(2) -0.007(2) 0.0110(18)
O9 0.125(4) 0.062(3) 0.072(3) -0.010(3) -0.032(3) -0.006(2)
O10 0.039(2) 0.054(2) 0.059(2) -0.004(2) 0.000(2) 0.0128(19)
O11 0.055(3) 0.092(4) 0.144(4) 0.002(3) -0.022(3) 0.028(4)
O12 0.062(3) 0.044(2) 0.0419(18) 0.002(2) -0.001(2) -0.0032(16)
O13 0.086(3) 0.071(3) 0.088(3) 0.003(3) 0.034(3) -0.003(2)
O1W 0.212(15) 0.086(8) 0.174(12) 0.009(10) -0.013(13) -0.010(8)
C1 0.041(3) 0.045(3) 0.036(2) 0.005(3) 0.007(3) 0.001(2)
C2 0.051(3) 0.042(3) 0.039(2) 0.006(3) 0.005(3) 0.003(2)
C3 0.062(4) 0.052(3) 0.034(2) 0.003(3) -0.001(3) 0.006(2)
C4 0.061(4) 0.039(3) 0.041(3) -0.003(3) -0.014(3) 0.003(2)
C5 0.054(3) 0.036(3) 0.036(2) -0.002(3) 0.001(3) -0.005(2)
C6 0.053(4) 0.054(3) 0.041(3) -0.005(3) -0.008(3) 0.004(3)
C7 0.061(4) 0.038(3) 0.039(2) -0.001(3) 0.000(3) 0.004(2)
C8 0.049(3) 0.039(3) 0.034(2) 0.006(3) 0.000(3) 0.004(2)
C9 0.038(3) 0.045(3) 0.037(2) 0.012(3) 0.001(2) 0.000(2)
C10 0.031(3) 0.038(3) 0.040(2) 0.000(2) -0.003(2) 0.001(2)
C11 0.041(3) 0.046(3) 0.050(3) 0.006(3) 0.003(3) 0.007(2)
C12 0.047(3) 0.053(3) 0.040(3) -0.002(3) 0.000(3) 0.008(2)
C13 0.052(4) 0.051(3) 0.041(3) 0.000(3) 0.003(3) 0.006(2)
C14 0.047(3) 0.042(3) 0.036(2) 0.000(3) 0.006(2) 0.007(2)
C15 0.051(4) 0.046(3) 0.050(3) 0.006(3) 0.008(3) 0.012(2)
C16 0.055(4) 0.056(3) 0.041(3) 0.015(3) -0.001(3) 0.006(3)
C17 0.069(4) 0.068(4) 0.066(4) 0.017(4) 0.000(4) 0.012(3)
C18 0.091(5) 0.063(4) 0.044(3) -0.006(4) -0.023(3) -0.002(3)
C19 0.049(4) 0.054(3) 0.052(3) 0.001(3) -0.016(3) 0.011(3)
C20 0.036(3) 0.041(3) 0.041(2) 0.007(3) 0.003(3) -0.002(2)
C21 0.032(3) 0.085(4) 0.069(4) 0.004(3) 0.003(3) 0.003(3)
C22 0.051(4) 0.086(5) 0.052(3) 0.013(4) 0.012(3) 0.020(3)
C23 0.072(5) 0.096(5) 0.099(5) 0.018(4) 0.035(4) 0.026(4)
C24 0.054(4) 0.041(3) 0.060(3) 0.003(3) 0.008(3) 0.007(3)
C25 0.052(3) 0.047(3) 0.056(3) 0.005(3) 0.001(3) -0.001(3)
C26 0.067(4) 0.054(3) 0.061(3) 0.007(3) 0.011(4) 0.003(3)
C27 0.073(5) 0.082(5) 0.067(4) 0.007(4) 0.021(4) 0.000(4)
C28 0.081(5) 0.085(5) 0.076(4) 0.023(5) 0.016(4) -0.017(4)
C29 0.082(5) 0.057(4) 0.107(5) 0.023(4) 0.005(5) -0.019(4)
C30 0.085(5) 0.047(4) 0.096(4) 0.003(4) 0.016(5) -0.005(3)
C31 0.086(5) 0.065(4) 0.073(4) -0.005(5) 0.007(4) 0.025(4)
C32 0.102(6) 0.079(5) 0.095(5) 0.002(5) -0.018(5) 0.050(4)
C33 0.071(5) 0.052(4) 0.077(4) -0.018(4) -0.030(4) 0.015(4)
C34 0.100(6) 0.087(5) 0.110(5) -0.033(5) -0.021(5) 0.024(4)
C35 0.039(4) 0.055(4) 0.072(4) 0.000(3) -0.002(3) 0.007(3)
C36 0.060(4) 0.104(5) 0.096(5) -0.017(4) -0.010(4) 0.024(4)
C37 0.063(4) 0.055(4) 0.048(3) 0.009(4) -0.001(3) -0.008(3)
C38 0.073(5) 0.047(3) 0.045(3) -0.002(4) -0.005(3) -0.012(3)
C39 0.097(6) 0.066(4) 0.065(4) -0.002(5) 0.004(4) -0.008(3)
C40 0.136(8) 0.060(5) 0.105(6) 0.011(6) 0.009(6) -0.017(4)
C41 0.148(10) 0.061(5) 0.135(8) -0.020(6) 0.022(7) -0.017(5)
C42 0.103(6) 0.071(5) 0.124(6) -0.016(5) 0.016(6) 0.007(5)
C43 0.077(5) 0.054(4) 0.085(4) -0.003(4) 0.008(4) -0.006(3)

loop_
_atom_type_symbol
_atom_type_description
_atom_type_scat_dispersion_real
_atom_type_scat_dispersion_imag
_atom_type_scat_source
C C 0.0033 0.0000 'International Tables Vol C Tables 4.2.6.8 and 6.1.1.4'
H H 0.0000 0.0000 'International Tables Vol C Tables 4.2.6.8 and 6.1.1.4'
N N 0.0061 0.0000 'International Tables Vol C Tables 4.2.6.8 and 6.1.1.4'
O O 0.0106 0.0000 'International Tables Vol C Tables 4.2.6.8 and 6.1.1.4'

loop_
_geom_angle_atom_site_label_1
_geom_angle_atom_site_label_2
_geom_angle_atom_site_label_3
_geom_angle_site_symmetry_1
_geom_angle_site_symmetry_3
_geom_angle
_geom_angle_publ_flag
C21 N1 C20 . . 118.4(4) ?
C21 N1 C6 . . 120.1(4) ?
C20 N1 C6 . . 103.9(4) ?
C22 O1 C1 . . 118.8(4) ?
C24 O3 C2 . . 118.4(4) ?
C31 O5 C3 . . 119.2(5) ?
C33 O8 C7 . . 115.2(4) ?
C35 O10 C11 . . 116.6(4) ?
C37 O12 C13 . . 116.4(4) ?
H1A O1W H1B . . 117.6 ?
O1 C1 C10 . . 103.7(4) ?
O1 C1 C2 . . 105.7(3) ?
C10 C1 C2 . . 115.4(4) ?
O1 C1 H1 . . 110.5 ?
C10 C1 H1 . . 110.5 ?
C2 C1 H1 . . 110.5 ?
O3 C2 C3 . . 111.5(4) ?
O3 C2 C1 . . 106.8(3) ?
C3 C2 C1 . . 110.3(4) ?
O3 C2 H2 . . 109.4 ?
C3 C2 H2 . . 109.4 ?
C1 C2 H2 . . 109.4 ?
O5 C3 C2 . . 107.9(4) ?
O5 C3 C4 . . 107.5(4) ?
C2 C3 C4 . . 117.5(4) ?
O5 C3 H3 . . 107.9 ?
C2 C3 H3 . . 107.9 ?
C4 C3 H3 . . 107.9 ?
C19 C4 C3 . . 109.3(5) ?
C19 C4 C18 . . 109.3(5) ?
C3 C4 C18 . . 108.2(4) ?
C19 C4 C5 . . 113.2(4) ?
C3 C4 C5 . . 109.3(4) ?
C18 C4 C5 . . 107.4(4) ?
C6 C5 C4 . . 107.9(4) ?
C6 C5 C10 . . 99.2(3) ?
C4 C5 C10 . . 117.3(4) ?
C6 C5 H5 . . 110.6 ?
C4 C5 H5 . . 110.6 ?
C10 C5 H5 . . 110.6 ?
N1 C6 C5 . . 96.3(4) ?
N1 C6 C7 . . 112.6(4) ?
C5 C6 C7 . . 111.5(4) ?
N1 C6 H6 . . 111.9 ?
C5 C6 H6 . . 111.9 ?
C7 C6 H6 . . 111.9 ?
O8 C7 C6 . . 110.7(4) ?
O8 C7 C8 . . 109.1(3) ?
C6 C7 C8 . . 112.1(4) ?
O8 C7 H7 . . 108.2 ?
C6 C7 H7 . . 108.2 ?
C8 C7 H7 . . 108.2 ?
C15 C8 C7 . . 112.9(4) ?
C15 C8 C9 . . 114.3(4) ?
C7 C8 C9 . . 106.9(3) ?
C15 C8 C14 . . 112.4(4) ?
C7 C8 C14 . . 111.7(4) ?
C9 C8 C14 . . 97.5(4) ?
C8 C9 C11 . . 105.2(4) ?
C8 C9 C10 . . 101.3(4) ?
C11 C9 C10 . . 123.4(4) ?
C8 C9 H9 . . 108.6 ?
C11 C9 H9 . . 108.6 ?
C10 C9 H9 . . 108.6 ?
C1 C10 C20 . . 118.1(4) ?
C1 C10 C5 . . 111.2(4) ?
C20 C10 C5 . . 102.8(4) ?
C1 C10 C9 . . 114.3(4) ?
C20 C10 C9 . . 103.7(4) ?
C5 C10 C9 . . 105.2(4) ?
O10 C11 C12 . . 110.0(4) ?
O10 C11 C9 . . 113.6(4) ?
C12 C11 C9 . . 111.0(4) ?
O10 C11 H11 . . 107.3 ?
C12 C11 H11 . . 107.3 ?
C9 C11 H11 . . 107.3 ?
C13 C12 C16 . . 105.4(4) ?
C13 C12 C11 . . 111.5(4) ?
C16 C12 C11 . . 106.4(4) ?
C13 C12 H12 . . 111.1 ?
C16 C12 H12 . . 111.1 ?
C11 C12 H12 . . 111.1 ?
O12 C13 C12 . . 107.5(4) ?
O12 C13 C14 . . 112.9(4) ?
C12 C13 C14 . . 109.7(4) ?
O12 C13 H13 . . 108.9 ?
C12 C13 H13 . . 108.9 ?
C14 C13 H13 . . 108.9 ?
C20 C14 C13 . . 114.2(4) ?
C20 C14 C8 . . 100.8(3) ?
C13 C14 C8 . . 110.5(4) ?
C20 C14 H14 . . 110.3 ?
C13 C14 H14 . . 110.3 ?
C8 C14 H14 . . 110.3 ?
C16 C15 C8 . . 109.9(4) ?
C16 C15 H15A . . 109.7 ?
C8 C15 H15A . . 109.7 ?
C16 C15 H15B . . 109.7 ?
C8 C15 H15B . . 109.7 ?
H15A C15 H15B . . 108.2 ?
C17 C16 C15 . . 127.0(6) ?
C17 C16 C12 . . 120.8(5) ?
C15 C16 C12 . . 111.9(4) ?
C16 C17 H17A . . 120.0 ?
C16 C17 H17B . . 120.0 ?
H17A C17 H17B . . 120.0 ?
C4 C18 H18A . . 109.5 ?
C4 C18 H18B . . 109.5 ?
H18A C18 H18B . . 109.5 ?
C4 C18 H18C . . 109.5 ?
H18A C18 H18C . . 109.5 ?
H18B C18 H18C . . 109.5 ?
O7 C19 C4 . . 123.0(5) ?
O7 C19 H19 . . 118.5 ?
C4 C19 H19 . . 118.5 ?
N1 C20 C14 . . 110.3(4) ?
N1 C20 C10 . . 102.9(4) ?
C14 C20 C10 . . 105.0(4) ?
N1 C20 H20 . . 112.7 ?
C14 C20 H20 . . 112.7 ?
C10 C20 H20 . . 112.7 ?
N1 C21 H21A . . 109.5 ?
N1 C21 H21B . . 109.5 ?
H21A C21 H21B . . 109.5 ?
N1 C21 H21C . . 109.5 ?
H21A C21 H21C . . 109.5 ?
H21B C21 H21C . . 109.5 ?
O2 C22 O1 . . 122.4(6) ?
O2 C22 C23 . . 126.0(7) ?
O1 C22 C23 . . 111.7(6) ?
C22 C23 H23A . . 109.5 ?
C22 C23 H23B . . 109.5 ?
H23A C23 H23B . . 109.5 ?
C22 C23 H23C . . 109.5 ?
H23A C23 H23C . . 109.5 ?
H23B C23 H23C . . 109.5 ?
O4 C24 O3 . . 122.9(5) ?
O4 C24 C25 . . 124.9(5) ?
O3 C24 C25 . . 112.3(5) ?
C26 C25 C30 . . 118.4(6) ?
C26 C25 C24 . . 123.3(5) ?
C30 C25 C24 . . 118.3(5) ?
C25 C26 C27 . . 121.7(6) ?
C25 C26 H26 . . 119.1 ?
C27 C26 H26 . . 119.1 ?
C26 C27 C28 . . 118.3(6) ?
C26 C27 H27 . . 120.8 ?
C28 C27 H27 . . 120.8 ?
C29 C28 C27 . . 121.0(7) ?
C29 C28 H28 . . 119.5 ?
C27 C28 H28 . . 119.5 ?
C28 C29 C30 . . 120.8(6) ?
C28 C29 H29 . . 119.6 ?
C30 C29 H29 . . 119.6 ?
C29 C30 C25 . . 119.7(6) ?
C29 C30 H30 . . 120.1 ?
C25 C30 H30 . . 120.1 ?
O6 C31 O5 . . 121.3(7) ?
O6 C31 C32 . . 126.6(7) ?
O5 C31 C32 . . 112.2(7) ?
C31 C32 H32A . . 109.5 ?
C31 C32 H32B . . 109.5 ?
H32A C32 H32B . . 109.5 ?
C31 C32 H32C . . 109.5 ?
H32A C32 H32C . . 109.5 ?
H32B C32 H32C . . 109.5 ?
O9 C33 O8 . . 122.9(6) ?
O9 C33 C34 . . 126.7(6) ?
O8 C33 C34 . . 110.4(6) ?
C33 C34 H34A . . 109.5 ?
C33 C34 H34B . . 109.5 ?
H34A C34 H34B . . 109.5 ?
C33 C34 H34C . . 109.5 ?
H34A C34 H34C . . 109.5 ?
H34B C34 H34C . . 109.5 ?
O11 C35 O10 . . 122.4(6) ?
O11 C35 C36 . . 124.1(6) ?
O10 C35 C36 . . 113.4(6) ?
C35 C36 H36A . . 109.5 ?
C35 C36 H36B . . 109.5 ?
H36A C36 H36B . . 109.5 ?
C35 C36 H36C . . 109.5 ?
H36A C36 H36C . . 109.5 ?
H36B C36 H36C . . 109.5 ?
O13 C37 O12 . . 122.4(6) ?
O13 C37 C38 . . 125.2(6) ?
O12 C37 C38 . . 112.5(6) ?
C39 C38 C43 . . 120.2(6) ?
C39 C38 C37 . . 117.5(6) ?
C43 C38 C37 . . 122.2(6) ?
C38 C39 C40 . . 119.6(7) ?
C38 C39 H39 . . 120.2 ?
C40 C39 H39 . . 120.2 ?
C41 C40 C39 . . 119.1(8) ?
C41 C40 H40 . . 120.4 ?
C39 C40 H40 . . 120.4 ?
C40 C41 C42 . . 122.4(8) ?
C40 C41 H41 . . 118.8 ?
C42 C41 H41 . . 118.8 ?
C41 C42 C43 . . 118.0(8) ?
C41 C42 H42 . . 121.0 ?
C43 C42 H42 . . 121.0 ?
C38 C43 C42 . . 120.6(7) ?
C38 C43 H43 . . 119.7 ?
C42 C43 H43 . . 119.7 ?

loop_
_geom_bond_atom_site_label_1
_geom_bond_atom_site_label_2
_geom_bond_site_symmetry_2
_geom_bond_distance
_geom_bond_publ_flag
N1 C21 . 1.450(7) ?
N1 C20 . 1.461(6) ?
N1 C6 . 1.486(6) ?
O1 C22 . 1.334(7) ?
O1 C1 . 1.460(5) ?
O2 C22 . 1.227(8) ?
O3 C24 . 1.338(6) ?
O3 C2 . 1.454(6) ?
O4 C24 . 1.203(6) ?
O5 C31 . 1.344(7) ?
O5 C3 . 1.464(6) ?
O6 C31 . 1.188(8) ?
O7 C19 . 1.207(6) ?
O8 C33 . 1.388(7) ?
O8 C7 . 1.440(6) ?
O9 C33 . 1.174(8) ?
O10 C35 . 1.320(7) ?
O10 C11 . 1.459(6) ?
O11 C35 . 1.207(7) ?
O12 C37 . 1.355(7) ?
O12 C13 . 1.442(6) ?
O13 C37 . 1.196(7) ?
O1W H1A . 0.8898 ?
O1W H1B . 0.9036 ?
C1 C10 . 1.521(6) ?
C1 C2 . 1.526(6) ?
C1 H1 . 0.9800 ?
C2 C3 . 1.518(7) ?
C2 H2 . 0.9800 ?
C3 C4 . 1.528(7) ?
C3 H3 . 0.9800 ?
C4 C19 . 1.518(8) ?
C4 C18 . 1.530(7) ?
C4 C5 . 1.560(7) ?
C5 C6 . 1.526(7) ?
C5 C10 . 1.568(6) ?
C5 H5 . 0.9800 ?
C6 C7 . 1.526(7) ?
C6 H6 . 0.9800 ?
C7 C8 . 1.529(7) ?
C7 H7 . 0.9800 ?
C8 C15 . 1.522(6) ?
C8 C9 . 1.549(7) ?
C8 C14 . 1.565(7) ?
C9 C11 . 1.558(7) ?
C9 C10 . 1.581(6) ?
C9 H9 . 0.9800 ?
C10 C20 . 1.567(6) ?
C11 C12 . 1.533(7) ?
C11 H11 . 0.9800 ?
C12 C13 . 1.513(8) ?
C12 C16 . 1.525(7) ?
C12 H12 . 0.9800 ?
C13 C14 . 1.539(7) ?
C13 H13 . 0.9800 ?
C14 C20 . 1.524(6) ?
C14 H14 . 0.9800 ?
C15 C16 . 1.487(7) ?
C15 H15A . 0.9700 ?
C15 H15B . 0.9700 ?
C16 C17 . 1.322(7) ?
C17 H17A . 0.9300 ?
C17 H17B . 0.9300 ?
C18 H18A . 0.9600 ?
C18 H18B . 0.9600 ?
C18 H18C . 0.9600 ?
C19 H19 . 0.9300 ?
C20 H20 . 0.9800 ?
C21 H21A . 0.9600 ?
C21 H21B . 0.9600 ?
C21 H21C . 0.9600 ?
C22 C23 . 1.482(9) ?
C23 H23A . 0.9600 ?
C23 H23B . 0.9600 ?
C23 H23C . 0.9600 ?
C24 C25 . 1.484(7) ?
C25 C26 . 1.366(7) ?
C25 C30 . 1.413(7) ?
C26 C27 . 1.369(8) ?
C26 H26 . 0.9300 ?
C27 C28 . 1.396(9) ?
C27 H27 . 0.9300 ?
C28 C29 . 1.341(9) ?
C28 H28 . 0.9300 ?
C29 C30 . 1.362(9) ?
C29 H29 . 0.9300 ?
C30 H30 . 0.9300 ?
C31 C32 . 1.452(9) ?
C32 H32A . 0.9600 ?
C32 H32B . 0.9600 ?
C32 H32C . 0.9600 ?
C33 C34 . 1.492(10) ?
C34 H34A . 0.9600 ?
C34 H34B . 0.9600 ?
C34 H34C . 0.9600 ?
C35 C36 . 1.444(8) ?
C36 H36A . 0.9600 ?
C36 H36B . 0.9600 ?
C36 H36C . 0.9600 ?
C37 C38 . 1.487(8) ?
C38 C39 . 1.372(8) ?
C38 C43 . 1.377(8) ?
C39 C40 . 1.418(9) ?
C39 H39 . 0.9300 ?
C40 C41 . 1.349(12) ?
C40 H40 . 0.9300 ?
C41 C42 . 1.383(11) ?
C41 H41 . 0.9300 ?
C42 C43 . 1.400(9) ?
C42 H42 . 0.9300 ?
C43 H43 . 0.9300 ?

loop_
_geom_hbond_atom_site_label_D
_geom_hbond_atom_site_label_H
_geom_hbond_atom_site_label_A
_geom_hbond_site_symmetry_A
_geom_hbond_distance_DH
_geom_hbond_distance_HA
_geom_hbond_distance_DA
_geom_hbond_angle_DHA
O1W H1A O11 4_565 0.89 2.38 3.205(15) 155
O1W H1B O6 . 0.90 2.39 3.208(15) 151
C15 H15A O4 3_655 0.97 2.48 3.359(8) 150
C23 H23B O1W . 0.96 2.58 3.491(17) 159
C29 H29 O7 3_745 0.93 2.40 3.290(8) 160
